data_7010735
loop_
_publ_author_name
'Harrison, William T. A.'
'Howie, R. Alan'
'Munro, Craig M.'
'Wardell, James L.'

_publ_section_title
;
 Monomer--polymer forms of solid, unsolvated, 5-coordinate
 halodimethyl(2-diphenylphosphinylethyl)stannanes, XMe2SnCH2CH2P(O)Ph2
 (X&#x00A0;=&#x00A0;Cl, Br or I). Effects of different
 recrystallisation media
;
_journal_issue 18
_journal_name_full 'Journal of the Chemical Society, Dalton Transactions'
_journal_page_first 2593
_journal_paper_doi 10.1039/b103107b
_journal_year 2001
_chemical_formula_moiety 'C17 H20 N O P S Sn'
_chemical_formula_sum 'C17 H20 N O P S Sn'
_chemical_formula_weight 436.06
_chemical_name_systematic
; 
Dimethyl(2-diphenylphosphinoethyl-C,O)(thiocyanato-N)stannane
;
_space_group_IT_number 2
_symmetry_cell_setting triclinic
_symmetry_space_group_name_Hall '-P 1'
_symmetry_space_group_name_H-M 'P -1'
_atom_sites_solution_hydrogens geom
_atom_sites_solution_primary heavy
_atom_sites_solution_secondary difmap
_audit_creation_method SHELXL-97
_cell_angle_alpha 86.3850(10)
_cell_angle_beta 82.3080(10)
_cell_angle_gamma 78.4830(10)
_cell_formula_units_Z 4
_cell_length_a 10.9789(4)
_cell_length_b 12.3397(5)
_cell_length_c 15.0045(6)
_cell_measurement_reflns_used 7030
_cell_measurement_temperature 301(2)
_cell_measurement_theta_max 25.03
_cell_measurement_theta_min 2.12
_cell_volume 1972.52(13)
_computing_cell_refinement 'SAINT (Bruker, 1999)'
_computing_data_collection 'SMART (Bruker, 1999)'
_computing_data_reduction SAINT
_computing_molecular_graphics 'ORTEP-3 (Farrugia, 1997)'
_computing_publication_material SHELXL-97
_computing_structure_refinement 'SHELXL-97 (Sheldrick, 1997)'
_computing_structure_solution 'SHELXS-86 (Sheldrick, 1990)'
_diffrn_ambient_temperature 301(2)
_diffrn_measured_fraction_theta_full 0.994
_diffrn_measured_fraction_theta_max 0.994
_diffrn_measurement_device_type 'Bruker SMART 1000 CCD'
_diffrn_measurement_method '\f and \w'
_diffrn_radiation_monochromator graphite
_diffrn_radiation_source 'fine-focus sealed tube'
_diffrn_radiation_type MoK\a
_diffrn_radiation_wavelength 0.71073
_diffrn_reflns_av_R_equivalents 0.0151
_diffrn_reflns_av_sigmaI/netI 0.0204
_diffrn_reflns_limit_h_max 13
_diffrn_reflns_limit_h_min -12
_diffrn_reflns_limit_k_max 13
_diffrn_reflns_limit_k_min -14
_diffrn_reflns_limit_l_max 17
_diffrn_reflns_limit_l_min -17
_diffrn_reflns_number 12048
_diffrn_reflns_theta_full 25.03
_diffrn_reflns_theta_max 25.03
_diffrn_reflns_theta_min 1.37
_diffrn_standards_decay_% 0
_diffrn_standards_number 0
_exptl_absorpt_coefficient_mu 1.483
_exptl_absorpt_correction_T_max 0.9280
_exptl_absorpt_correction_T_min 0.7932
_exptl_absorpt_correction_type multi-scan
_exptl_absorpt_process_details '(SADABS: Bruker, 1999)'
_exptl_crystal_colour colourless
_exptl_crystal_density_diffrn 1.468
_exptl_crystal_density_method 'not measured'
_exptl_crystal_description block
_exptl_crystal_F_000 872
_exptl_crystal_size_max 0.42
_exptl_crystal_size_mid 0.40
_exptl_crystal_size_min 0.29
_refine_diff_density_max 0.730
_refine_diff_density_min -0.466
_refine_diff_density_rms 0.052
_refine_ls_extinction_method none
_refine_ls_goodness_of_fit_ref 1.014
_refine_ls_hydrogen_treatment constr
_refine_ls_matrix_type full
_refine_ls_number_parameters 401
_refine_ls_number_reflns 6938
_refine_ls_number_restraints 0
_refine_ls_restrained_S_all 1.014
_refine_ls_R_factor_all 0.0368
_refine_ls_R_factor_gt 0.0271
_refine_ls_shift/su_max 0.001
_refine_ls_shift/su_mean 0.000
_refine_ls_structure_factor_coef Fsqd
_refine_ls_weighting_details 'calc w=1/[\s^2^(Fo^2^)+(0.0405P)^2^+0.5476P] where P=(Fo^2^+2Fc^2^)/3'
_refine_ls_weighting_scheme calc
_refine_ls_wR_factor_gt 0.0690
_refine_ls_wR_factor_ref 0.0743
_reflns_number_gt 5645
_reflns_number_total 6938
_reflns_threshold_expression I>2\s(I)
_cod_data_source_file b103107b.txt
_cod_data_source_block scnmrt
_cod_database_code 7010735

loop_
_symmetry_equiv_pos_as_xyz
'x, y, z'
'-x, -y, -z'

loop_
_atom_site_label
_atom_site_type_symbol
_atom_site_fract_x
_atom_site_fract_y
_atom_site_fract_z
_atom_site_U_iso_or_equiv
_atom_site_adp_type
_atom_site_occupancy
_atom_site_calc_flag
_atom_site_refinement_flags
_atom_site_disorder_assembly
_atom_site_disorder_group
Sn1A Sn 0.20651(2) 0.290426(19) 0.029347(14) 0.06050(8) Uani 1 d . . .
P1A P 0.14603(6) 0.23788(6) 0.24432(5) 0.04392(16) Uani 1 d . . .
O1A O 0.25566(16) 0.26401(16) 0.18036(13) 0.0509(4) Uani 1 d . . .
C3A C 0.0266(3) 0.2695(3) 0.0957(2) 0.0630(8) Uani 1 d . . .
H3A1 H -0.0382 0.3162 0.0650 0.076 Uiso 1 calc R . .
H3A2 H 0.0184 0.1933 0.0913 0.076 Uiso 1 calc R . .
C4A C 0.0063(3) 0.2984(2) 0.1952(2) 0.0527(7) Uani 1 d . . .
H4A1 H -0.0646 0.2695 0.2262 0.063 Uiso 1 calc R . .
H4A2 H -0.0111 0.3781 0.2006 0.063 Uiso 1 calc R . .
C5A C 0.1409(3) 0.2933(2) 0.35280(19) 0.0519(7) Uani 1 d . . .
C6A C 0.1852(3) 0.3896(3) 0.3568(2) 0.0717(9) Uani 1 d . . .
H6A H 0.2158 0.4244 0.3041 0.086 Uiso 1 calc R . .
C7A C 0.1843(5) 0.4346(4) 0.4392(3) 0.0990(13) Uani 1 d . . .
H7A H 0.2139 0.4997 0.4418 0.119 Uiso 1 calc R . .
C8A C 0.1402(5) 0.3837(4) 0.5162(3) 0.1072(15) Uani 1 d . . .
H8A H 0.1408 0.4137 0.5715 0.129 Uiso 1 calc R . .
C9A C 0.0958(6) 0.2906(4) 0.5131(3) 0.1191(19) Uani 1 d . . .
H9A H 0.0633 0.2577 0.5661 0.143 Uiso 1 calc R . .
C10A C 0.0977(5) 0.2429(3) 0.4318(2) 0.0891(12) Uani 1 d . . .
H10A H 0.0699 0.1767 0.4305 0.107 Uiso 1 calc R . .
C11A C 0.1514(3) 0.0911(2) 0.25847(18) 0.0477(6) Uani 1 d . . .
C12A C 0.2671(3) 0.0201(3) 0.2477(2) 0.0648(8) Uani 1 d . . .
H12A H 0.3397 0.0488 0.2331 0.078 Uiso 1 calc R . .
C13A C 0.2750(4) -0.0931(3) 0.2584(3) 0.0809(11) Uani 1 d . . .
H13A H 0.3528 -0.1403 0.2520 0.097 Uiso 1 calc R . .
C14A C 0.1677(4) -0.1358(3) 0.2785(3) 0.0785(11) Uani 1 d . . .
H14A H 0.1730 -0.2119 0.2855 0.094 Uiso 1 calc R . .
C15A C 0.0543(4) -0.0672(3) 0.2883(2) 0.0753(10) Uani 1 d . . .
H15A H -0.0178 -0.0969 0.3013 0.090 Uiso 1 calc R . .
C16A C 0.0443(3) 0.0463(3) 0.2792(2) 0.0620(8) Uani 1 d . . .
H16A H -0.0341 0.0925 0.2869 0.074 Uiso 1 calc R . .
C1A C 0.2423(4) 0.4536(3) 0.0207(3) 0.0947(13) Uani 1 d . . .
H1A1 H 0.3280 0.4513 0.0288 0.142 Uiso 1 calc R . .
H1A2 H 0.1881 0.4966 0.0666 0.142 Uiso 1 calc R . .
H1A3 H 0.2268 0.4868 -0.0374 0.142 Uiso 1 calc R . .
C2A C 0.3596(4) 0.1607(4) -0.0061(3) 0.0932(12) Uani 1 d . . .
H2A1 H 0.3696 0.1517 -0.0699 0.140 Uiso 1 calc R . .
H2A2 H 0.3442 0.0932 0.0246 0.140 Uiso 1 calc R . .
H2A3 H 0.4345 0.1781 0.0109 0.140 Uiso 1 calc R . .
N1A N 0.1298(4) 0.3029(4) -0.1002(2) 0.1064(12) Uani 1 d . . .
C17A C 0.0661(4) 0.3362(3) -0.1552(2) 0.0707(9) Uani 1 d . . .
S1A S -0.01848(13) 0.38237(10) -0.23295(8) 0.0993(3) Uani 1 d . . .
Sn1B Sn -0.36745(2) 0.174322(19) 0.458444(14) 0.06097(8) Uani 1 d . . .
P1B P -0.35001(6) 0.24019(5) 0.24425(5) 0.04445(16) Uani 1 d . . .
O1B O -0.26012(16) 0.21250(15) 0.31392(13) 0.0499(4) Uani 1 d . . .
C3B C -0.5194(3) 0.1838(3) 0.3804(2) 0.0679(9) Uani 1 d . . .
H3B1 H -0.5652 0.1257 0.4019 0.081 Uiso 1 calc R . .
H3B2 H -0.5763 0.2542 0.3905 0.081 Uiso 1 calc R . .
C4B C -0.4798(3) 0.1729(2) 0.2798(2) 0.0540(7) Uani 1 d . . .
H4B1 H -0.5497 0.2060 0.2474 0.065 Uiso 1 calc R . .
H4B2 H -0.4563 0.0952 0.2660 0.065 Uiso 1 calc R . .
C5B C -0.2801(2) 0.1905(2) 0.13585(19) 0.0481(6) Uani 1 d . . .
C6B C -0.2884(3) 0.2541(3) 0.0564(2) 0.0640(8) Uani 1 d . . .
H6B H -0.3308 0.3273 0.0577 0.077 Uiso 1 calc R . .
C7B C -0.2336(4) 0.2084(3) -0.0252(2) 0.0824(11) Uani 1 d . . .
H7B H -0.2388 0.2514 -0.0783 0.099 Uiso 1 calc R . .
C8B C -0.1722(4) 0.1010(4) -0.0278(3) 0.0837(11) Uani 1 d . . .
H8B H -0.1365 0.0708 -0.0826 0.100 Uiso 1 calc R . .
C9B C -0.1627(3) 0.0371(3) 0.0502(3) 0.0737(9) Uani 1 d . . .
H9B H -0.1205 -0.0362 0.0480 0.088 Uiso 1 calc R . .
C10B C -0.2157(3) 0.0812(2) 0.1317(2) 0.0592(7) Uani 1 d . . .
H10B H -0.2085 0.0377 0.1844 0.071 Uiso 1 calc R . .
C11B C -0.4058(3) 0.3871(2) 0.2331(2) 0.0534(7) Uani 1 d . . .
C12B C -0.3320(3) 0.4572(3) 0.2579(3) 0.0697(9) Uani 1 d . . .
H12B H -0.2568 0.4275 0.2802 0.084 Uiso 1 calc R . .
C13B C -0.3698(4) 0.5695(3) 0.2495(3) 0.0893(12) Uani 1 d . . .
H13B H -0.3193 0.6158 0.2648 0.107 Uiso 1 calc R . .
C14B C -0.4810(5) 0.6137(3) 0.2187(4) 0.1034(15) Uani 1 d . . .
H14B H -0.5065 0.6902 0.2137 0.124 Uiso 1 calc R . .
C15B C -0.5560(4) 0.5456(3) 0.1949(3) 0.1012(14) Uani 1 d . . .
H15B H -0.6319 0.5759 0.1739 0.121 Uiso 1 calc R . .
C16B C -0.5172(3) 0.4315(3) 0.2024(3) 0.0771(10) Uani 1 d . . .
H16B H -0.5674 0.3852 0.1864 0.093 Uiso 1 calc R . .
C1B C -0.2318(4) 0.0306(3) 0.4745(3) 0.0843(11) Uani 1 d . . .
H1B1 H -0.1503 0.0451 0.4520 0.126 Uiso 1 calc R . .
H1B2 H -0.2490 -0.0279 0.4417 0.126 Uiso 1 calc R . .
H1B3 H -0.2341 0.0088 0.5372 0.126 Uiso 1 calc R . .
C2B C -0.3327(5) 0.3225(4) 0.5048(3) 0.1141(16) Uani 1 d . . .
H2B1 H -0.3592 0.3266 0.5683 0.171 Uiso 1 calc R . .
H2B2 H -0.3784 0.3848 0.4739 0.171 Uiso 1 calc R . .
H2B3 H -0.2447 0.3231 0.4932 0.171 Uiso 1 calc R . .
S1B S -0.67496(13) 0.14102(9) 0.72269(8) 0.1043(4) Uani 1 d . . .
C17B C -0.5697(3) 0.1407(3) 0.6397(2) 0.0655(8) Uani 1 d . . .
N1B N -0.4909(3) 0.1399(3) 0.5815(2) 0.1029(12) Uani 1 d . . .

loop_
_atom_site_aniso_label
_atom_site_aniso_U_11
_atom_site_aniso_U_22
_atom_site_aniso_U_33
_atom_site_aniso_U_23
_atom_site_aniso_U_13
_atom_site_aniso_U_12
Sn1A 0.05764(13) 0.07498(16) 0.05017(13) 0.00215(10) -0.00479(10) -0.01857(11)
P1A 0.0389(3) 0.0475(4) 0.0458(4) 0.0009(3) -0.0069(3) -0.0092(3)
O1A 0.0393(9) 0.0640(12) 0.0511(11) 0.0026(9) -0.0072(8) -0.0143(9)
C3A 0.0503(16) 0.083(2) 0.0594(19) 0.0104(16) -0.0192(14) -0.0179(15)
C4A 0.0385(14) 0.0559(17) 0.0630(18) 0.0081(13) -0.0064(13) -0.0106(12)
C5A 0.0545(16) 0.0497(16) 0.0493(16) -0.0041(12) -0.0111(13) -0.0012(13)
C6A 0.079(2) 0.067(2) 0.071(2) -0.0136(17) -0.0079(18) -0.0149(17)
C7A 0.117(4) 0.081(3) 0.106(4) -0.034(2) -0.021(3) -0.022(2)
C8A 0.147(4) 0.100(3) 0.071(3) -0.030(2) -0.026(3) 0.002(3)
C9A 0.201(6) 0.102(4) 0.050(2) -0.005(2) -0.001(3) -0.029(4)
C10A 0.138(4) 0.075(2) 0.054(2) 0.0006(17) -0.001(2) -0.029(2)
C11A 0.0477(15) 0.0494(15) 0.0465(15) -0.0008(12) -0.0094(12) -0.0084(12)
C12A 0.0508(17) 0.0582(19) 0.088(2) -0.0143(16) -0.0189(16) -0.0075(14)
C13A 0.074(2) 0.057(2) 0.112(3) -0.0216(19) -0.035(2) 0.0084(18)
C14A 0.114(3) 0.0452(18) 0.080(2) -0.0044(16) -0.030(2) -0.013(2)
C15A 0.087(3) 0.061(2) 0.081(2) 0.0057(17) -0.004(2) -0.0275(19)
C16A 0.0554(17) 0.0608(19) 0.068(2) 0.0024(15) 0.0010(15) -0.0148(15)
C1A 0.116(3) 0.080(3) 0.089(3) 0.016(2) -0.004(3) -0.032(2)
C2A 0.083(3) 0.104(3) 0.087(3) -0.027(2) -0.003(2) -0.001(2)
N1A 0.101(3) 0.168(4) 0.0497(19) 0.001(2) -0.0153(19) -0.021(3)
C17A 0.080(2) 0.085(2) 0.0494(19) -0.0122(16) 0.0025(17) -0.0245(19)
S1A 0.1246(9) 0.0949(8) 0.0813(7) -0.0019(6) -0.0415(7) -0.0095(7)
Sn1B 0.05539(13) 0.07110(15) 0.05511(14) -0.00534(10) -0.00009(10) -0.01266(10)
P1B 0.0389(3) 0.0420(4) 0.0541(4) -0.0001(3) -0.0052(3) -0.0125(3)
O1B 0.0396(9) 0.0577(11) 0.0541(11) -0.0023(9) -0.0052(8) -0.0137(8)
C3B 0.0416(15) 0.083(2) 0.077(2) 0.0086(17) -0.0003(15) -0.0165(15)
C4B 0.0427(14) 0.0516(16) 0.072(2) 0.0054(14) -0.0106(14) -0.0184(12)
C5B 0.0456(14) 0.0480(15) 0.0544(16) -0.0002(12) -0.0094(12) -0.0164(12)
C6B 0.071(2) 0.0603(19) 0.0596(19) 0.0031(15) -0.0132(16) -0.0095(15)
C7B 0.098(3) 0.096(3) 0.051(2) 0.0032(19) -0.0143(19) -0.013(2)
C8B 0.090(3) 0.100(3) 0.060(2) -0.022(2) -0.0090(19) -0.009(2)
C9B 0.074(2) 0.064(2) 0.082(3) -0.0255(18) -0.0040(19) -0.0084(17)
C10B 0.0612(18) 0.0502(17) 0.067(2) -0.0036(14) -0.0070(15) -0.0116(14)
C11B 0.0487(15) 0.0435(15) 0.0652(19) -0.0025(13) 0.0018(14) -0.0084(12)
C12B 0.0590(18) 0.0507(18) 0.099(3) -0.0142(17) 0.0005(18) -0.0137(14)
C13B 0.086(3) 0.050(2) 0.130(4) -0.020(2) 0.009(3) -0.0184(19)
C14B 0.113(4) 0.041(2) 0.145(4) -0.008(2) 0.008(3) -0.002(2)
C15B 0.086(3) 0.060(2) 0.150(4) 0.003(2) -0.026(3) 0.010(2)
C16B 0.068(2) 0.0527(19) 0.111(3) 0.0023(18) -0.022(2) -0.0085(16)
C1B 0.080(2) 0.093(3) 0.072(2) 0.009(2) -0.005(2) -0.003(2)
C2B 0.154(5) 0.102(3) 0.095(3) -0.037(3) -0.007(3) -0.041(3)
S1B 0.1351(10) 0.0733(6) 0.0949(8) -0.0195(5) 0.0551(7) -0.0381(6)
C17B 0.076(2) 0.0615(19) 0.0573(19) -0.0023(15) -0.0006(17) -0.0145(16)
N1B 0.083(2) 0.151(3) 0.065(2) 0.000(2) 0.0138(19) -0.016(2)

loop_
_atom_type_symbol
_atom_type_description
_atom_type_scat_dispersion_real
_atom_type_scat_dispersion_imag
_atom_type_scat_source
C C 0.0033 0.0016 'International Tables Vol C Tables 4.2.6.8 and 6.1.1.4'
H H 0.0000 0.0000 'International Tables Vol C Tables 4.2.6.8 and 6.1.1.4'
N N 0.0061 0.0033 'International Tables Vol C Tables 4.2.6.8 and 6.1.1.4'
O O 0.0106 0.0060 'International Tables Vol C Tables 4.2.6.8 and 6.1.1.4'
P P 0.1023 0.0942 'International Tables Vol C Tables 4.2.6.8 and 6.1.1.4'
S S 0.1246 0.1234 'International Tables Vol C Tables 4.2.6.8 and 6.1.1.4'
Sn Sn -0.6537 1.4246 'International Tables Vol C Tables 4.2.6.8 and 6.1.1.4'

loop_
_geom_angle_atom_site_label_1
_geom_angle_atom_site_label_2
_geom_angle_atom_site_label_3
_geom_angle
_geom_angle_site_symmetry_1
_geom_angle_site_symmetry_3
_geom_angle_publ_flag
C2A Sn1A C1A 117.33(18) . . ?
C2A Sn1A C3A 125.28(16) . . ?
C1A Sn1A C3A 116.42(16) . . ?
C2A Sn1A N1A 96.06(16) . . ?
C1A Sn1A N1A 95.26(17) . . ?
C3A Sn1A N1A 88.63(13) . . ?
C2A Sn1A O1A 87.79(13) . . ?
C1A Sn1A O1A 91.68(13) . . ?
C3A Sn1A O1A 81.12(9) . . ?
N1A Sn1A O1A 169.41(11) . . ?
O1A P1A C5A 111.39(13) . . ?
O1A P1A C4A 107.14(12) . . ?
C5A P1A C4A 110.02(14) . . ?
O1A P1A C11A 111.77(12) . . ?
C5A P1A C11A 108.64(13) . . ?
C4A P1A C11A 107.81(13) . . ?
P1A O1A Sn1A 111.36(9) . . ?
C4A C3A Sn1A 112.89(19) . . ?
C3A C4A P1A 108.3(2) . . ?
C10A C5A C6A 118.8(3) . . ?
C10A C5A P1A 123.1(3) . . ?
C6A C5A P1A 118.1(2) . . ?
C5A C6A C7A 120.0(4) . . ?
C8A C7A C6A 120.1(4) . . ?
C9A C8A C7A 120.4(4) . . ?
C8A C9A C10A 120.6(4) . . ?
C5A C10A C9A 120.1(4) . . ?
C16A C11A C12A 118.8(3) . . ?
C16A C11A P1A 122.6(2) . . ?
C12A C11A P1A 118.7(2) . . ?
C13A C12A C11A 120.3(3) . . ?
C14A C13A C12A 119.9(3) . . ?
C15A C14A C13A 120.2(3) . . ?
C14A C15A C16A 120.9(3) . . ?
C15A C16A C11A 119.9(3) . . ?
C17A N1A Sn1A 159.2(4) . . ?
N1A C17A S1A 178.3(4) . . ?
C1B Sn1B C2B 116.7(2) . . ?
C1B Sn1B C3B 123.80(15) . . ?
C2B Sn1B C3B 118.74(18) . . ?
C1B Sn1B N1B 94.38(14) . . ?
C2B Sn1B N1B 94.61(17) . . ?
C3B Sn1B N1B 89.91(13) . . ?
C1B Sn1B O1B 90.30(11) . . ?
C2B Sn1B O1B 89.56(14) . . ?
C3B Sn1B O1B 81.63(9) . . ?
N1B Sn1B O1B 171.54(11) . . ?
O1B P1B C5B 112.11(12) . . ?
O1B P1B C4B 107.76(12) . . ?
C5B P1B C4B 107.70(13) . . ?
O1B P1B C11B 111.24(13) . . ?
C5B P1B C11B 108.45(13) . . ?
C4B P1B C11B 109.51(14) . . ?
P1B O1B Sn1B 111.03(9) . . ?
C4B C3B Sn1B 114.43(19) . . ?
C3B C4B P1B 110.5(2) . . ?
C6B C5B C10B 118.7(3) . . ?
C6B C5B P1B 123.7(2) . . ?
C10B C5B P1B 117.6(2) . . ?
C5B C6B C7B 120.1(3) . . ?
C8B C7B C6B 120.3(3) . . ?
C7B C8B C9B 120.4(3) . . ?
C8B C9B C10B 120.1(3) . . ?
C9B C10B C5B 120.5(3) . . ?
C16B C11B C12B 119.5(3) . . ?
C16B C11B P1B 122.4(2) . . ?
C12B C11B P1B 118.1(2) . . ?
C13B C12B C11B 120.2(3) . . ?
C14B C13B C12B 120.3(4) . . ?
C13B C14B C15B 120.3(4) . . ?
C14B C15B C16B 119.6(4) . . ?
C11B C16B C15B 120.2(3) . . ?
N1B C17B S1B 177.9(4) . . ?
C17B N1B Sn1B 166.5(3) . . ?

loop_
_geom_bond_atom_site_label_1
_geom_bond_atom_site_label_2
_geom_bond_distance
_geom_bond_site_symmetry_2
_geom_bond_publ_flag
Sn1A C2A 2.113(4) . ?
Sn1A C1A 2.120(4) . ?
Sn1A C3A 2.146(3) . ?
Sn1A N1A 2.205(3) . ?
Sn1A O1A 2.3865(19) . ?
P1A O1A 1.5101(19) . ?
P1A C5A 1.794(3) . ?
P1A C4A 1.797(3) . ?
P1A C11A 1.800(3) . ?
C3A C4A 1.534(4) . ?
C5A C10A 1.374(5) . ?
C5A C6A 1.379(4) . ?
C6A C7A 1.385(5) . ?
C7A C8A 1.358(6) . ?
C8A C9A 1.340(7) . ?
C9A C10A 1.384(6) . ?
C11A C16A 1.388(4) . ?
C11A C12A 1.388(4) . ?
C12A C13A 1.383(5) . ?
C13A C14A 1.374(5) . ?
C14A C15A 1.354(5) . ?
C15A C16A 1.382(4) . ?
N1A C17A 1.155(5) . ?
C17A S1A 1.595(4) . ?
Sn1B C1B 2.100(4) . ?
Sn1B C2B 2.117(4) . ?
Sn1B C3B 2.144(3) . ?
Sn1B N1B 2.211(3) . ?
Sn1B O1B 2.3920(19) . ?
P1B O1B 1.510(2) . ?
P1B C5B 1.793(3) . ?
P1B C4B 1.794(3) . ?
P1B C11B 1.799(3) . ?
C3B C4B 1.521(4) . ?
C5B C6B 1.389(4) . ?
C5B C10B 1.393(4) . ?
C6B C7B 1.391(5) . ?
C7B C8B 1.362(5) . ?
C8B C9B 1.373(5) . ?
C9B C10B 1.378(5) . ?
C11B C16B 1.364(4) . ?
C11B C12B 1.394(4) . ?
C12B C13B 1.367(5) . ?
C13B C14B 1.362(6) . ?
C14B C15B 1.380(6) . ?
C15B C16B 1.390(5) . ?
S1B C17B 1.582(4) . ?
C17B N1B 1.142(4) . ?

loop_
_geom_torsion_atom_site_label_1
_geom_torsion_atom_site_label_2
_geom_torsion_atom_site_label_3
_geom_torsion_atom_site_label_4
_geom_torsion
_geom_torsion_site_symmetry_1
_geom_torsion_site_symmetry_2
_geom_torsion_site_symmetry_3
_geom_torsion_site_symmetry_4
_geom_torsion_publ_flag
C5A P1A O1A Sn1A -146.81(11) . . . . ?
C4A P1A O1A Sn1A -26.44(15) . . . . ?
C11A P1A O1A Sn1A 91.45(13) . . . . ?
C2A Sn1A O1A P1A -121.91(16) . . . . ?
C1A Sn1A O1A P1A 120.80(16) . . . . ?
C3A Sn1A O1A P1A 4.32(13) . . . . ?
N1A Sn1A O1A P1A -10.3(7) . . . . ?
C2A Sn1A C3A C4A 105.0(3) . . . . ?
C1A Sn1A C3A C4A -63.3(3) . . . . ?
N1A Sn1A C3A C4A -158.5(2) . . . . ?
O1A Sn1A C3A C4A 24.1(2) . . . . ?
Sn1A C3A C4A P1A -44.4(3) . . . . ?
O1A P1A C4A C3A 46.3(2) . . . . ?
C5A P1A C4A C3A 167.5(2) . . . . ?
C11A P1A C4A C3A -74.2(2) . . . . ?
O1A P1A C5A C10A -147.2(3) . . . . ?
C4A P1A C5A C10A 94.2(3) . . . . ?
C11A P1A C5A C10A -23.6(3) . . . . ?
O1A P1A C5A C6A 31.2(3) . . . . ?
C4A P1A C5A C6A -87.5(3) . . . . ?
C11A P1A C5A C6A 154.7(2) . . . . ?
C10A C5A C6A C7A -0.8(6) . . . . ?
P1A C5A C6A C7A -179.3(3) . . . . ?
C5A C6A C7A C8A 0.3(7) . . . . ?
C6A C7A C8A C9A -0.9(8) . . . . ?
C7A C8A C9A C10A 2.0(9) . . . . ?
C6A C5A C10A C9A 2.0(6) . . . . ?
P1A C5A C10A C9A -179.7(4) . . . . ?
C8A C9A C10A C5A -2.6(8) . . . . ?
O1A P1A C11A C16A -151.5(2) . . . . ?
C5A P1A C11A C16A 85.2(3) . . . . ?
C4A P1A C11A C16A -34.0(3) . . . . ?
O1A P1A C11A C12A 28.1(3) . . . . ?
C5A P1A C11A C12A -95.2(3) . . . . ?
C4A P1A C11A C12A 145.6(2) . . . . ?
C16A C11A C12A C13A -0.7(5) . . . . ?
P1A C11A C12A C13A 179.7(3) . . . . ?
C11A C12A C13A C14A 1.0(6) . . . . ?
C12A C13A C14A C15A -0.3(6) . . . . ?
C13A C14A C15A C16A -0.7(6) . . . . ?
C14A C15A C16A C11A 1.0(5) . . . . ?
C12A C11A C16A C15A -0.2(5) . . . . ?
P1A C11A C16A C15A 179.3(3) . . . . ?
C2A Sn1A N1A C17A -174.6(10) . . . . ?
C1A Sn1A N1A C17A -56.3(10) . . . . ?
C3A Sn1A N1A C17A 60.1(10) . . . . ?
O1A Sn1A N1A C17A 74.5(14) . . . . ?
C5B P1B O1B Sn1B -145.28(11) . . . . ?
C4B P1B O1B Sn1B -26.95(15) . . . . ?
C11B P1B O1B Sn1B 93.09(13) . . . . ?
C1B Sn1B O1B P1B 132.23(15) . . . . ?
C2B Sn1B O1B P1B -111.08(18) . . . . ?
C3B Sn1B O1B P1B 8.08(13) . . . . ?
C1B Sn1B C3B C4B -67.0(3) . . . . ?
C2B Sn1B C3B C4B 102.5(3) . . . . ?
N1B Sn1B C3B C4B -162.3(2) . . . . ?
O1B Sn1B C3B C4B 17.7(2) . . . . ?
Sn1B C3B C4B P1B -36.8(3) . . . . ?
O1B P1B C4B C3B 42.1(2) . . . . ?
C5B P1B C4B C3B 163.3(2) . . . . ?
C11B P1B C4B C3B -79.0(2) . . . . ?
O1B P1B C5B C6B -132.9(2) . . . . ?
C4B P1B C5B C6B 108.8(3) . . . . ?
C11B P1B C5B C6B -9.7(3) . . . . ?
O1B P1B C5B C10B 48.3(2) . . . . ?
C4B P1B C5B C10B -70.1(2) . . . . ?
C11B P1B C5B C10B 171.5(2) . . . . ?
C10B C5B C6B C7B 0.2(5) . . . . ?
P1B C5B C6B C7B -178.6(3) . . . . ?
C5B C6B C7B C8B 0.5(6) . . . . ?
C6B C7B C8B C9B -0.6(6) . . . . ?
C7B C8B C9B C10B 0.2(6) . . . . ?
C8B C9B C10B C5B 0.5(5) . . . . ?
C6B C5B C10B C9B -0.7(4) . . . . ?
P1B C5B C10B C9B 178.2(3) . . . . ?
O1B P1B C11B C16B -155.2(3) . . . . ?
C5B P1B C11B C16B 81.0(3) . . . . ?
C4B P1B C11B C16B -36.2(3) . . . . ?
O1B P1B C11B C12B 24.2(3) . . . . ?
C5B P1B C11B C12B -99.5(3) . . . . ?
C4B P1B C11B C12B 143.2(3) . . . . ?
C16B C11B C12B C13B -1.5(5) . . . . ?
P1B C11B C12B C13B 179.1(3) . . . . ?
C11B C12B C13B C14B 1.4(6) . . . . ?
C12B C13B C14B C15B -0.6(7) . . . . ?
C13B C14B C15B C16B -0.1(8) . . . . ?
C12B C11B C16B C15B 0.7(6) . . . . ?
P1B C11B C16B C15B -179.9(3) . . . . ?
C14B C15B C16B C11B 0.0(7) . . . . ?
C1B Sn1B N1B C17B -177.5(15) . . . . ?
C2B Sn1B N1B C17B 65.2(15) . . . . ?
C3B Sn1B N1B C17B -53.6(15) . . . . ?
